data_1101018
loop_
_publ_author_name
'Reckeweg, Olaf'
'Lind, Cora'
'Simon, Arndt'
'Salvo, J.'

_publ_section_title
;
 Synthesis, Thermal and X-Ray Investigations of the High-Temperature Phase
 of Copper(I) Cyanide
;
_journal_issue 1
_journal_name_full 'Zeitschrift f\"ur Naturforschung B'
_journal_page_first 155
_journal_page_last 158
_journal_volume 58
_journal_year 2003
_chemical_formula_sum 'C Cu N'
_space_group_IT_number 166
_symmetry_cell_setting trigonal
_symmetry_space_group_name_Hall '-R 3 2"'
_symmetry_space_group_name_H-M 'R -3 m :H'
_audit_update_record
; 18:43:25 03-JUL-2002  Initial CIF as created by GSAS2CIF
  Olaf Reckeweg
  Department of Chemistry & Chemical Biolo
  Cornell University
  Ithaca, NY 14853
;
_cell_angle_alpha 90.0
_cell_angle_beta 90.0
_cell_angle_gamma 120.0
_cell_length_a 6.027318(29)
_cell_length_b 6.027318(29)
_cell_length_c 4.82861(13)
_diffrn_radiation_polarisn_ratio .5
_diffrn_radiation_probe x-ray
_exptl_crystal_thermal_history 'annealed at 330 C'
_pd_calc_method 'Rietveld Refinement'
_pd_meas_2theta_range_inc .029
_pd_meas_2theta_range_max 109.997
_pd_meas_2theta_range_min 20.01
_pd_phase_name CuCN
_pd_proc_2theta_range_inc .029
_pd_proc_2theta_range_max 109.997
_pd_proc_2theta_range_min 20.01
_pd_proc_info_datetime '18:43:40 03-JUL-2002'
_refine_ls_goodness_of_fit_all 1519.54
_refine_ls_number_parameters 14
_cod_duplicate_entry 1100000
_cod_original_sg_symbol_H-M 'R -3 m h'
_cod_original_formula_sum 'Cu1 C1 N1'
_cod_database_code 1101018

loop_
_symmetry_equiv_pos_as_xyz
+x,+y,+z
-y,x-y,+z
y-x,-x,+z
y-x,+y,+z
-y,-x,+z
+x,x-y,+z
-x,-y,-z
+y,y-x,-z
x-y,+x,-z
x-y,-y,-z
+y,+x,-z
-x,y-x,-z
+x+1/3,+y+2/3,+z+2/3
-y+1/3,x-y+2/3,+z+2/3
y-x+1/3,-x+2/3,+z+2/3
y-x+1/3,+y+2/3,+z+2/3
-y+1/3,-x+2/3,+z+2/3
+x+1/3,x-y+2/3,+z+2/3
-x+2/3,-y+1/3,-z+1/3
+y+2/3,y-x+1/3,-z+1/3
x-y+2/3,+x+1/3,-z+1/3
x-y+2/3,-y+1/3,-z+1/3
+y+2/3,+x+1/3,-z+1/3
-x+2/3,y-x+1/3,-z+1/3
+x+2/3,+y+1/3,+z+1/3
-y+2/3,x-y+1/3,+z+1/3
y-x+2/3,-x+1/3,+z+1/3
y-x+2/3,+y+1/3,+z+1/3
-y+2/3,-x+1/3,+z+1/3
+x+2/3,x-y+1/3,+z+1/3
-x+1/3,-y+2/3,-z+2/3
+y+1/3,y-x+2/3,-z+2/3
x-y+1/3,+x+2/3,-z+2/3
x-y+1/3,-y+2/3,-z+2/3
+y+1/3,+x+2/3,-z+2/3
-x+1/3,y-x+2/3,-z+2/3

loop_
_atom_site_label
_atom_site_fract_x
_atom_site_fract_y
_atom_site_fract_z
_atom_site_occupancy
_atom_site_thermal_displace_type
_atom_site_U_iso_or_equiv
_atom_site_symmetry_multiplicity
CU1 .0 .0 .0 1.0 Uiso .0770(10) 3
C2 .0 .0 .4016(14) .5 Uiso .1098(28) 6
N3 .0 .0 .4016(14) .5 Uiso .1098(28) 6

loop_
_atom_type_symbol
_atom_type_number_in_cell
CU 3.0
C 3.0
N 3.0

loop_
_diffrn_radiation_wavelength
_diffrn_radiation_wavelength_wt
_diffrn_radiation_type
1.540590 1.000 K\a~1~
1.540590 .500 K\a~2~

loop_
_pd_phase_id
_pd_phase_block_id
PHASE_1 ?
